data_4505127
loop_
_publ_author_name
'Prakash, M. Jaya'
'Radhakrishnan, T. P.'

_publ_section_title
;
 Remote Functionalized Nonlinear Optical Chromophore:&#x2009; Optimal
 Assembly in Crystals for Second Harmonic Generation
;
_journal_issue 5
_journal_name_full 'Crystal Growth &amp; Design'
_journal_page_first 1831
_journal_paper_doi 10.1021/cg050066b
_journal_volume 5
_journal_year 2005
_chemical_formula_sum 'C18 H27 N3 O6 S'
_chemical_formula_weight 413.49
_chemical_name_systematic 'N-(2-aminoethyl)-4-nitroaniline (S)-10-camphorsulfonic acid'
_space_group_IT_number 4
_symmetry_cell_setting monoclinic
_symmetry_space_group_name_Hall 'P 2yb'
_symmetry_space_group_name_H-M 'P 1 21 1'
_atom_sites_solution_hydrogens geom
_atom_sites_solution_primary direct
_atom_sites_solution_secondary difmap
_audit_creation_method SHELXL-97
_cell_angle_alpha 90.00
_cell_angle_beta 101.385(10)
_cell_angle_gamma 90.00
_cell_formula_units_Z 2
_cell_length_a 8.3786(12)
_cell_length_b 7.5384(14)
_cell_length_c 16.4319(19)
_cell_measurement_temperature 293(2)
_cell_volume 1017.4(3)
_computing_structure_refinement 'SHELXL-97 (Sheldrick, 1997)'
_computing_structure_solution 'SHELXS-97 (Sheldrick, 1990)'
_diffrn_ambient_temperature 293(2)
_diffrn_measured_fraction_theta_full 0.999
_diffrn_measured_fraction_theta_max 0.999
_diffrn_radiation_monochromator graphite
_diffrn_radiation_source 'fine-focus sealed tube'
_diffrn_radiation_type MoK\a
_diffrn_radiation_wavelength 0.71073
_diffrn_reflns_av_R_equivalents 0.0116
_diffrn_reflns_av_sigmaI/netI 0.0319
_diffrn_reflns_limit_h_max 13
_diffrn_reflns_limit_h_min 0
_diffrn_reflns_limit_k_max 11
_diffrn_reflns_limit_k_min 0
_diffrn_reflns_limit_l_max 25
_diffrn_reflns_limit_l_min -25
_diffrn_reflns_number 4609
_diffrn_reflns_theta_full 33.97
_diffrn_reflns_theta_max 33.97
_diffrn_reflns_theta_min 2.48
_exptl_absorpt_coefficient_mu 0.198
_exptl_absorpt_correction_T_max 0.9994
_exptl_absorpt_correction_T_min 0.8007
_exptl_absorpt_correction_type 'Empirical (psi-scan)'
_exptl_crystal_colour 'Light orange'
_exptl_crystal_density_diffrn 1.350
_exptl_crystal_density_method 'not measured'
_exptl_crystal_description 'Square plate'
_exptl_crystal_F_000 440
_exptl_crystal_size_max 0.64
_exptl_crystal_size_mid 0.64
_exptl_crystal_size_min 0.4
_refine_diff_density_max 0.52
_refine_diff_density_min -0.40
_refine_diff_density_rms 0.05
_refine_ls_abs_structure_details 'Flack H D (1983), Acta Cryst. A39, 876-881'
_refine_ls_abs_structure_Flack 0.09(9)
_refine_ls_extinction_method none
_refine_ls_goodness_of_fit_ref 1.120
_refine_ls_hydrogen_treatment mixed
_refine_ls_matrix_type full
_refine_ls_number_parameters 258
_refine_ls_number_reflns 3163
_refine_ls_number_restraints 1
_refine_ls_restrained_S_all 1.120
_refine_ls_R_factor_all 0.0792
_refine_ls_R_factor_gt 0.0487
_refine_ls_shift/su_max 0.001
_refine_ls_shift/su_mean 0.000
_refine_ls_structure_factor_coef Fsqd
_refine_ls_weighting_details 'w=1/[\s^2^(Fo^2^)+(0.0785P)^2^+0.0000P] where P=(Fo^2^+2Fc^2^)/3'
_refine_ls_weighting_scheme calc
_refine_ls_wR_factor_gt 0.1132
_refine_ls_wR_factor_ref 0.1431
_reflns_number_gt 3163
_reflns_number_total 4323
_reflns_threshold_expression >2sigma(I)
_cod_data_source_file cg050066bsi20050223_042746.cif
_cod_data_source_block AENA-CSA_(CCDC_256477)
_cod_depositor_comments
;
The following automatic conversions were performed:

'_symmetry_cell_setting' value 'Monoclinic' changed to 'monoclinic'
according to /home/saulius/struct/CIF-dictionaries/cif_core.dic
dictionary named 'cif_core.dic' version 2.4.1 from 2010-06-29.

Automatic conversion script
Id: cif_fix_values 1715 2011-07-08 13:25:40Z adriana 

The following automatic conversions were performed:

'_refine_ls_weighting_scheme' value 'calc
w=1/[\s^2^(Fo^2^)+(0.0785P)^2^+0.0000P] where P=(Fo^2^+2Fc^2^)/3' was
changed to 'calc'. New tag '_refine_ls_weighting_details' was
created. The value of the new tag was set to
'w=1/[\s^2^(Fo^2^)+(0.0785P)^2^+0.0000P] where P=(Fo^2^+2Fc^2^)/3'.

Automatic conversion script
Id: cif_fix_values 3143 2015-03-26 13:38:13Z robertas 
;
_cod_original_sg_symbol_H-M 'P21 (No. 4)'
_cod_database_code 4505127

loop_
_symmetry_equiv_pos_as_xyz
'x, y, z'
'-x, y+1/2, -z'

loop_
_atom_site_label
_atom_site_type_symbol
_atom_site_fract_x
_atom_site_fract_y
_atom_site_fract_z
_atom_site_U_iso_or_equiv
_atom_site_adp_type
_atom_site_occupancy
_atom_site_calc_flag
_atom_site_refinement_flags
O12 O 0.7258(7) 0.9996(8) 0.8754(2) 0.129(2) Uani 1 d .
O13 O 0.7700(5) 0.7675(6) 0.8066(2) 0.0893(12) Uani 1 d .
N7 N 0.6887(3) 1.3379(3) 0.52501(14) 0.0394(5) Uani 1 d .
H7 H 0.6932 1.2823 0.4798 0.047 Uiso 1 calc R
N10 N 0.8599(3) 1.5862(3) 0.43065(13) 0.0324(4) Uani 1 d .
H10A H 0.8715 1.6301 0.3819 0.049 Uiso 1 calc R
H10B H 0.8906 1.4729 0.4342 0.049 Uiso 1 calc R
H10C H 0.9214 1.6476 0.4714 0.049 Uiso 1 calc R
N11 N 0.7454(5) 0.9284(7) 0.8118(2) 0.0738(11) Uani 1 d .
C1 C 0.7075(3) 1.2427(4) 0.59650(15) 0.0335(5) Uani 1 d .
C2 C 0.7436(4) 1.0610(4) 0.59492(17) 0.0384(6) Uani 1 d .
H2 H 0.7590 1.0094 0.5456 0.046 Uiso 1 calc R
C3 C 0.7566(4) 0.9579(5) 0.66495(19) 0.0459(7) Uani 1 d .
H3 H 0.7793 0.8374 0.6633 0.055 Uiso 1 calc R
C4 C 0.7351(4) 1.0376(5) 0.73836(19) 0.0471(8) Uani 1 d .
C5 C 0.7023(4) 1.2158(5) 0.74188(19) 0.0490(8) Uani 1 d .
H5 H 0.6892 1.2665 0.7917 0.059 Uiso 1 calc R
C6 C 0.6888(4) 1.3191(5) 0.67190(17) 0.0414(6) Uani 1 d .
H6 H 0.6672 1.4398 0.6745 0.050 Uiso 1 calc R
C8 C 0.6615(4) 1.5267(4) 0.52059(19) 0.0391(6) Uani 1 d .
H8A H 0.7362 1.5846 0.5654 0.047 Uiso 1 calc R
H8B H 0.5514 1.5522 0.5273 0.047 Uiso 1 calc R
C9 C 0.6866(3) 1.5992(5) 0.43820(16) 0.0390(5) Uani 1 d .
H9A H 0.6195 1.5333 0.3934 0.047 Uiso 1 calc R
H9B H 0.6526 1.7224 0.4332 0.047 Uiso 1 calc R
S25 S 0.14811(8) 0.60758(8) 0.63295(3) 0.03460(15) Uani 1 d .
O23 O 0.1822(5) 0.1961(4) 0.74041(15) 0.0787(10) Uani 1 d .
O26 O 0.1250(6) 0.4397(4) 0.59281(16) 0.0991(15) Uani 1 d .
O27 O 0.3087(3) 0.6792(7) 0.63846(16) 0.0897(14) Uani 1 d .
O28 O 0.0268(3) 0.7330(3) 0.59178(11) 0.0400(5) Uani 1 d .
C14 C 0.2312(4) 0.4921(4) 0.80137(14) 0.0341(5) Uani 1 d .
C15 C 0.2368(5) 0.2914(5) 0.79748(17) 0.0514(9) Uani 1 d .
C16 C 0.3208(6) 0.2291(6) 0.8838(2) 0.0663(12) Uani 1 d .
H16A H 0.4214 0.1669 0.8819 0.080 Uiso 1 calc R
H16B H 0.2504 0.1523 0.9084 0.080 Uiso 1 calc R
C17 C 0.3536(5) 0.4031(6) 0.93143(17) 0.0536(9) Uani 1 d .
H17 H 0.3705 0.3905 0.9919 0.064 Uiso 1 calc R
C18 C 0.4924(5) 0.4967(7) 0.90075(19) 0.0637(12) Uani 1 d .
H18A H 0.5836 0.4172 0.9011 0.076 Uiso 1 calc R
H18B H 0.5296 0.6000 0.9343 0.076 Uiso 1 calc R
C19 C 0.4115(4) 0.5503(6) 0.81109(17) 0.0519(9) Uani 1 d .
H19A H 0.4192 0.6773 0.8034 0.062 Uiso 1 calc R
H19B H 0.4632 0.4900 0.7710 0.062 Uiso 1 calc R
C20 C 0.2034(4) 0.5159(4) 0.89286(15) 0.0409(7) Uani 1 d .
C21 C 0.0417(5) 0.4391(7) 0.9060(2) 0.0641(11) Uani 1 d .
H21A H 0.0331 0.3177 0.8880 0.096 Uiso 1 calc R
H21B H -0.0465 0.5063 0.8744 0.096 Uiso 1 calc R
H21C H 0.0370 0.4450 0.9638 0.096 Uiso 1 calc R
C22 C 0.2129(6) 0.7074(6) 0.9222(2) 0.0601(10) Uani 1 d .
H22A H 0.3135 0.7589 0.9142 0.090 Uiso 1 calc R
H22B H 0.2081 0.7113 0.9801 0.090 Uiso 1 calc R
H22C H 0.1233 0.7731 0.8909 0.090 Uiso 1 calc R
C24 C 0.1092(3) 0.5867(4) 0.73522(13) 0.0341(5) Uani 1 d .
H24A H 0.0951 0.7055 0.7554 0.041 Uiso 1 calc R
H24B H 0.0056 0.5263 0.7308 0.041 Uiso 1 calc R

loop_
_atom_site_aniso_label
_atom_site_aniso_U_11
_atom_site_aniso_U_22
_atom_site_aniso_U_33
_atom_site_aniso_U_23
_atom_site_aniso_U_13
_atom_site_aniso_U_12
O12 0.209(5) 0.142(4) 0.0478(16) 0.032(2) 0.055(2) 0.056(4)
O13 0.104(3) 0.089(3) 0.080(2) 0.045(2) 0.0326(18) 0.035(2)
N7 0.0536(15) 0.0341(11) 0.0328(10) -0.0036(9) 0.0140(10) -0.0040(11)
N10 0.0368(10) 0.0271(10) 0.0317(9) 0.0050(8) 0.0029(7) -0.0003(9)
N11 0.082(2) 0.098(3) 0.0461(16) 0.0293(19) 0.0227(15) 0.031(2)
C1 0.0310(12) 0.0393(13) 0.0319(11) -0.0024(10) 0.0103(9) -0.0034(11)
C2 0.0432(15) 0.0410(15) 0.0340(12) -0.0029(10) 0.0153(10) 0.0017(11)
C3 0.0498(17) 0.0471(17) 0.0437(14) 0.0090(13) 0.0164(12) 0.0118(15)
C4 0.0431(16) 0.065(2) 0.0347(13) 0.0118(13) 0.0124(12) 0.0126(15)
C5 0.0544(18) 0.063(2) 0.0326(13) -0.0037(14) 0.0158(12) 0.0121(16)
C6 0.0484(16) 0.0430(16) 0.0353(12) -0.0074(12) 0.0140(11) 0.0016(13)
C8 0.0399(14) 0.0359(13) 0.0436(14) -0.0005(11) 0.0132(11) 0.0003(12)
C9 0.0349(12) 0.0361(12) 0.0432(12) 0.0075(13) 0.0007(9) 0.0026(13)
S25 0.0465(3) 0.0328(3) 0.0248(2) 0.0048(2) 0.0079(2) 0.0098(3)
O23 0.152(3) 0.0391(13) 0.0373(12) -0.0055(10) 0.0001(14) 0.0069(17)
O26 0.233(5) 0.0322(12) 0.0354(12) 0.0003(10) 0.0338(18) 0.029(2)
O27 0.0406(12) 0.173(4) 0.0547(14) 0.056(2) 0.0070(10) -0.0063(18)
O28 0.0468(11) 0.0390(11) 0.0308(8) 0.0069(8) -0.0011(7) 0.0082(9)
C14 0.0459(15) 0.0366(12) 0.0186(8) -0.0003(9) 0.0035(9) 0.0055(11)
C15 0.086(3) 0.0376(15) 0.0283(12) 0.0032(11) 0.0048(13) 0.0153(17)
C16 0.110(3) 0.052(2) 0.0320(13) 0.0071(14) 0.0015(16) 0.025(2)
C17 0.073(2) 0.061(2) 0.0226(10) 0.0043(12) -0.0005(12) 0.0234(18)
C18 0.055(2) 0.095(3) 0.0346(13) 0.0006(18) -0.0064(13) 0.017(2)
C19 0.0377(14) 0.083(3) 0.0329(12) 0.0038(14) 0.0017(10) 0.0089(16)
C20 0.0547(17) 0.0464(16) 0.0213(10) -0.0010(10) 0.0069(11) 0.0060(14)
C21 0.070(2) 0.082(3) 0.0441(16) 0.0164(19) 0.0210(15) 0.000(2)
C22 0.087(3) 0.056(2) 0.0359(14) -0.0123(15) 0.0076(16) 0.015(2)
C24 0.0396(12) 0.0394(14) 0.0235(8) 0.0005(10) 0.0066(8) 0.0040(12)

loop_
_atom_type_symbol
_atom_type_description
_atom_type_scat_dispersion_real
_atom_type_scat_dispersion_imag
_atom_type_scat_source
C C 0.0033 0.0016 'International Tables Vol C Tables 4.2.6.8 and 6.1.1.4'
H H 0.0000 0.0000 'International Tables Vol C Tables 4.2.6.8 and 6.1.1.4'
N N 0.0061 0.0033 'International Tables Vol C Tables 4.2.6.8 and 6.1.1.4'
O O 0.0106 0.0060 'International Tables Vol C Tables 4.2.6.8 and 6.1.1.4'
S S 0.1246 0.1234 'International Tables Vol C Tables 4.2.6.8 and 6.1.1.4'

loop_
_geom_angle_atom_site_label_1
_geom_angle_atom_site_label_2
_geom_angle_atom_site_label_3
_geom_angle
C1 N7 C8 123.7(3)
O12 N11 O13 123.1(4)
O12 N11 C4 118.0(5)
O13 N11 C4 118.9(4)
N7 C1 C2 119.2(3)
N7 C1 C6 122.2(3)
C2 C1 C6 118.6(3)
C3 C2 C1 121.2(3)
C2 C3 C4 118.7(3)
C5 C4 C3 121.3(3)
C5 C4 N11 120.0(3)
C3 C4 N11 118.7(4)
C4 C5 C6 120.2(3)
C5 C6 C1 120.0(3)
N7 C8 C9 110.7(3)
N10 C9 C8 111.2(2)
O26 S25 O27 113.8(3)
O26 S25 O28 110.15(18)
O27 S25 O28 110.17(19)
O26 S25 C24 108.99(17)
O27 S25 C24 108.52(14)
O28 S25 C24 104.78(13)
C15 C14 C24 117.5(3)
C15 C14 C19 104.4(3)
C24 C14 C19 116.5(3)
C15 C14 C20 99.5(2)
C24 C14 C20 115.1(2)
C19 C14 C20 101.2(2)
O23 C15 C14 128.4(3)
O23 C15 C16 125.3(3)
C14 C15 C16 106.3(3)
C15 C16 C17 102.4(3)
C18 C17 C16 107.4(3)
C18 C17 C20 102.8(3)
C16 C17 C20 102.3(3)
C17 C18 C19 102.4(3)
C14 C19 C18 105.0(3)
C21 C20 C22 108.0(3)
C21 C20 C17 114.0(3)
C22 C20 C17 113.9(3)
C21 C20 C14 113.2(3)
C22 C20 C14 113.7(3)
C17 C20 C14 93.8(2)
C14 C24 S25 119.66(19)

loop_
_geom_bond_atom_site_label_1
_geom_bond_atom_site_label_2
_geom_bond_distance
O12 N11 1.215(5)
O13 N11 1.236(6)
N7 C1 1.359(4)
N7 C8 1.441(4)
N10 C9 1.485(4)
N11 C4 1.449(4)
C1 C2 1.404(4)
C1 C6 1.403(4)
C2 C3 1.375(4)
C3 C4 1.391(5)
C4 C5 1.375(6)
C5 C6 1.375(5)
C8 C9 1.513(4)
S25 O26 1.423(3)
S25 O27 1.436(3)
S25 O28 1.454(2)
S25 C24 1.781(2)
O23 C15 1.198(4)
C14 C15 1.516(4)
C14 C24 1.516(4)
C14 C19 1.551(5)
C14 C20 1.576(3)
C15 C16 1.528(4)
C16 C17 1.525(6)
C17 C18 1.528(6)
C17 C20 1.547(5)
C18 C19 1.549(4)
C20 C21 1.527(5)
C20 C22 1.519(5)
